data_7042043
loop_
_publ_author_name
'Ali\<c, Bla\<z'
'\<Stefan\<ci\<c, Ale\<s'
'Tav\<car, Ga\<sper'

_publ_section_title
;
 Small molecule activation: SbF3 auto-ionization supported by transfer and
 mesoionic NHC rearrangement.
;
_journal_issue 10
_journal_name_full 'Dalton transactions (Cambridge, England : 2003)'
_journal_page_first 3338
_journal_page_last 3346
_journal_paper_doi 10.1039/c6dt04909e
_journal_volume 46
_journal_year 2017
_chemical_formula_moiety 'C27 H37 N2, 0.5(F8 Sb2), 0.5(C4 H6 N2)'
_chemical_formula_sum 'C29 H40 F4 N3 Sb'
_chemical_formula_weight 628.39
_space_group_crystal_system orthorhombic
_space_group_IT_number 62
_space_group_name_Hall '-P 2ac 2n'
_space_group_name_H-M_alt 'P n m a'
_symmetry_space_group_name_Hall '-P 2ac 2n'
_symmetry_space_group_name_H-M 'P n m a'
_atom_sites_solution_hydrogens mixed
_atom_sites_solution_primary dual
_audit_creation_date 2016-10-27
_audit_creation_method
;
Olex2 1.2
(compiled 2016.09.09 svn.r3337 for OlexSys, GUI svn.r5227)
;
_audit_update_record
;
2016-12-21 deposited with the CCDC.
2017-02-10 downloaded from the CCDC.
;
_cell_angle_alpha 90
_cell_angle_beta 90
_cell_angle_gamma 90
_cell_formula_units_Z 4
_cell_length_a 21.3988(4)
_cell_length_b 13.5732(3)
_cell_length_c 10.4153(2)
_cell_measurement_reflns_used 22189
_cell_measurement_temperature 150
_cell_measurement_theta_max 73.2590
_cell_measurement_theta_min 3.8340
_cell_volume 3025.13(11)
_computing_cell_refinement 'CrysAlisPro 1.171.38.43 (Rigaku OD, 2015)'
_computing_data_collection 'CrysAlisPro 1.171.38.43 (Rigaku OD, 2015)'
_computing_data_reduction 'CrysAlisPro 1.171.38.43 (Rigaku OD, 2015)'
_computing_molecular_graphics 'Olex2 (Dolomanov et al., 2009)'
_computing_publication_material 'Olex2 (Dolomanov et al., 2009)'
_computing_structure_refinement 'ShelXL (Sheldrick, 2015)'
_computing_structure_solution 'ShelXT (Sheldrick, 2015)'
_diffrn_ambient_temperature 150
_diffrn_detector 'CCD plate'
_diffrn_detector_area_resol_mean 10.6426
_diffrn_detector_type Atlas
_diffrn_measured_fraction_theta_full 1.000
_diffrn_measured_fraction_theta_max 1.000
_diffrn_measurement_details
;
List of Runs (angles in degrees, time in seconds):

  # Type    Start    End  Width  t~exp~   \w     \q     \k     \f   Frames
#--------------------------------------------------------------------------
  1  \w   -118.00 -72.00   1.00    9.43    --  -39.93 -77.00 -90.00   46
  2  \w   -105.00 -16.00   1.00    9.43    --  -39.93 -38.00 -90.00   89
  3  \w    -71.00  -6.00   1.00    9.43    --  -39.93 -77.00-150.00   65
  4  \w   -118.00  -6.00   1.00    9.43    --  -39.93 -77.00 150.00  112
  5  \w    -59.00  -7.00   1.00    9.43    --  -39.93 -77.00   0.00   52
  6  \w   -105.00  -7.00   1.00    9.43    --  -39.93 -77.00  90.00   98
  7  \w   -106.00 -18.00   1.00    9.43    --  -39.93 -38.00   0.00   88
  8  \w    -96.00  -4.00   1.00    9.43    --  -39.93 125.00-180.00   92
  9  \w    -63.00  -6.00   1.00    9.43    --  -39.93 -77.00 -90.00   57
 10  \w    -33.00  70.00   1.00    9.43    --   39.93 -57.00   0.00  103
 11  \w     68.00 117.00   1.00    9.43    --   39.93 167.00  58.00   49
 12  \w    -18.00  37.00   1.00    9.43    --   39.93 -77.00 150.00   55
 13  \w     73.00  98.00   1.00   37.73    --  106.51  77.00  90.00   25
 14  \w     76.00 103.00   1.00   37.73    --  106.51  61.00  90.00   27
 15  \w     52.00  93.00   1.00   37.73    --  106.51-111.00   0.00   41
 16  \w     23.00 107.00   1.00   37.73    --  106.51 -94.00 -90.00   84
 17  \w     73.00 136.00   1.00   37.73    --  106.51  77.00-180.00   63
 18  \w     76.00 113.00   1.00   37.73    --  106.51  61.00-180.00   37
 19  \w     73.00 100.00   1.00   37.73    --  106.51  77.00-150.00   27
 20  \w     32.00 107.00   1.00   37.73    --  106.51 -94.00  90.00   75
 21  \w     73.00 178.00   1.00   37.73    --  106.51  77.00-120.00  105
 22  \w     76.00 139.00   1.00   37.73    --  106.51  61.00 -30.00   63
 23  \w     76.00 109.00   1.00   37.73    --  106.51  61.00 -60.00   33
 24  \w     73.00 178.00   1.00   37.73    --  106.51  77.00 -30.00  105
 25  \w     73.00  98.00   1.00   37.73    --  106.51  77.00 -90.00   25
 26  \w    114.00 178.00   1.00   37.73    --  106.51  77.00 -90.00   64
 27  \w     73.00 142.00   1.00   37.73    --  106.51  77.00  30.00   69
 28  \w     73.00 178.00   1.00   37.73    --  106.51  77.00  60.00  105
 29  \w     76.00 113.00   1.00   37.73    --  106.51  61.00-120.00   37
 30  \w     77.00 116.00   1.00   37.73    --  106.51  61.00  30.00   39
 31  \w    119.00 178.00   1.00   37.73    --  106.51  77.00   0.00   59
 32  \w     73.00  98.00   1.00   37.73    --  106.51  77.00 150.00   25
 33  \w     73.00  99.00   1.00   37.73    --  106.51  77.00   0.00   26
 34  \w     76.00 162.00   1.00   37.73    --  106.51  61.00-150.00   86
 35  \w     76.00 102.00   1.00   37.73    --  106.51  61.00  60.00   26
 36  \w     76.00 103.00   1.00   37.73    --  106.51  61.00 -90.00   27
 37  \w     76.00 103.00   1.00   37.73    --  106.51  61.00   0.00   27
 38  \w     76.00 110.00   1.00   37.73    --  106.51  61.00 120.00   34
 39  \w     73.00 127.00   1.00   37.73    --  106.51  77.00 -60.00   54
 40  \w    117.00 177.00   1.00   37.73    --  106.51  77.00  90.00   60
 41  \w     28.00 115.00   1.00   37.73    --  106.51-111.00  60.00   87
 42  \w     73.00 104.00   1.00   37.73    --  106.51  77.00 120.00   31
 43  \w     22.00 105.00   1.00   37.73    --  106.51 -94.00-180.00   83
 44  \w     73.00 177.00   1.00   37.73    --  106.51  76.00 135.86  104
;
_diffrn_measurement_device 'four-circle diffractometer'
_diffrn_measurement_device_type 'New Gemini, Dual, Cu at zero, Atlas'
_diffrn_measurement_method '\w scans'
_diffrn_orient_matrix_type 'CrysAlisPro convention (1999,Acta A55,543-557)'
_diffrn_orient_matrix_UB_11 0.0474028000
_diffrn_orient_matrix_UB_12 0.0743934000
_diffrn_orient_matrix_UB_13 0.0547107000
_diffrn_orient_matrix_UB_21 0.0529901000
_diffrn_orient_matrix_UB_22 -0.0753399000
_diffrn_orient_matrix_UB_23 -0.0194616000
_diffrn_orient_matrix_UB_31 0.0114648000
_diffrn_orient_matrix_UB_32 0.0405727000
_diffrn_orient_matrix_UB_33 -0.1361458000
_diffrn_radiation_monochromator graphite
_diffrn_radiation_probe x-ray
_diffrn_radiation_type CuK\a
_diffrn_radiation_wavelength 1.54184
_diffrn_reflns_av_R_equivalents 0.0877
_diffrn_reflns_av_unetI/netI 0.0254
_diffrn_reflns_Laue_measured_fraction_full 1.000
_diffrn_reflns_Laue_measured_fraction_max 1.000
_diffrn_reflns_limit_h_max 25
_diffrn_reflns_limit_h_min -25
_diffrn_reflns_limit_k_max 16
_diffrn_reflns_limit_k_min -16
_diffrn_reflns_limit_l_max 12
_diffrn_reflns_limit_l_min -12
_diffrn_reflns_number 40036
_diffrn_reflns_point_group_measured_fraction_full 1.000
_diffrn_reflns_point_group_measured_fraction_max 1.000
_diffrn_reflns_theta_full 67.070
_diffrn_reflns_theta_max 67.070
_diffrn_reflns_theta_min 4.132
_diffrn_source 'fine-focus sealed X-ray tube'
_diffrn_source_type 'Enhance (Cu) X-ray Source'
_exptl_absorpt_coefficient_mu 7.622
_exptl_absorpt_correction_T_max 0.147
_exptl_absorpt_correction_T_min 0.039
_exptl_absorpt_correction_type analytical
_exptl_absorpt_process_details
;
CrysAlisPro 1.171.38.43 (Rigaku Oxford Diffraction, 2015)
Analytical numeric absorption correction using a multifaceted crystal
            model based on expressions derived by R.C. Clark & J.S. Reid.
(Clark, R. C. & Reid, J. S. (1995). Acta Cryst. A51, 887-897)
Empirical absorption correction using spherical harmonics,
 implemented in SCALE3 ABSPACK scaling algorithm.
;
_exptl_crystal_colour 'clear brownish brown'
_exptl_crystal_colour_lustre clear
_exptl_crystal_colour_modifier brownish
_exptl_crystal_colour_primary brown
_exptl_crystal_density_diffrn 1.380
_exptl_crystal_description block
_exptl_crystal_F_000 1288
_exptl_crystal_size_max 0.751
_exptl_crystal_size_mid 0.605
_exptl_crystal_size_min 0.596
_refine_diff_density_max 1.023
_refine_diff_density_min -0.590
_refine_diff_density_rms 0.096
_refine_ls_extinction_method none
_refine_ls_goodness_of_fit_ref 1.213
_refine_ls_hydrogen_treatment constr
_refine_ls_matrix_type full
_refine_ls_number_parameters 209
_refine_ls_number_reflns 2830
_refine_ls_number_restraints 0
_refine_ls_restrained_S_all 1.213
_refine_ls_R_factor_all 0.0599
_refine_ls_R_factor_gt 0.0593
_refine_ls_shift/su_max 0.000
_refine_ls_shift/su_mean 0.000
_refine_ls_structure_factor_coef Fsqd
_refine_ls_weighting_details 'w=1/[\s^2^(Fo^2^)+(0.0268P)^2^+16.7990P] where P=(Fo^2^+2Fc^2^)/3'
_refine_ls_weighting_scheme calc
_refine_ls_wR_factor_gt 0.1478
_refine_ls_wR_factor_ref 0.1480
_reflns_Friedel_coverage 0.000
_reflns_number_gt 2752
_reflns_number_total 2830
_reflns_threshold_expression 'I > 2\s(I)'
_cod_data_source_file c6dt04909e2.cif
_cod_data_source_block chsbf4-_1
_cod_depositor_comments 'Adding full bibliography for 7042042--7042045.cif.'
_cod_database_code 7042043
_chemical_oxdiff_formula 'C27 H37 N2 Sb F4'
_shelx_space_group_comment
;
The symmetry employed for this shelxl refinement is uniquely defined
by the following loop, which should always be used as a source of
symmetry information in preference to the above space-group names.
They are only intended as comments.
;
_reflns_odcompleteness_completeness 99.94
_reflns_odcompleteness_iscentric 1
_reflns_odcompleteness_theta 66.97
_olex2_refinement_description
;
1. Fixed Uiso
 At 1.2 times of:
  All C(H) groups
 At 1.5 times of:
  All C(H,H,H) groups
2. Others
 Fixed Sof: Sb1(0.5) F1(0.5) N4(0.5) C21(0.5) H20B(0.5) H20C(0.5)
 Fixed X: H20A(0.46026) H20B(0.39766) H20C(0.39766)
 Fixed Y: H20A(0.25) H20B(0.30775) H20C(0.19225)
 Fixed Z: H20A(0.622231) H20B(0.64347) H20C(0.64347)
3.a Ternary CH refined with riding coordinates:
 C10(H10), C17(H17)
3.b Aromatic/amide H refined with riding coordinates:
 C2(H2), C4(H4), C5(H5), C8(H8), C9(H9), C15(H15), C16(H16)
3.c Idealised Me refined as rotating group:
 C11(H11A,H11B,H11C), C12(H12A,H12B,H12C), C18(H18A,H18B,H18C), C19(H19A,H19B,
 H19C)
;
_shelx_shelxl_version_number 2014/7
_olex2_date_sample_data_collection 2016-08-25
_olex2_submission_special_instructions 'No special instructions were received'
_oxdiff_diffrn_reflns_filtered 1788
_oxdiff_exptl_absorpt_empirical_details
;
Empirical correction (ABSPACK) includes:
- Absorption correction using spherical harmonics
- Frame scaling
;
_oxdiff_exptl_absorpt_empirical_full_max 28.148
_oxdiff_exptl_absorpt_empirical_full_min 0.316

loop_
_space_group_symop_operation_xyz
'x, y, z'
'-x+1/2, -y, z+1/2'
'-x, y+1/2, -z'
'x+1/2, -y+1/2, -z+1/2'
'-x, -y, -z'
'x-1/2, y, -z-1/2'
'x, -y-1/2, z'
'-x-1/2, y-1/2, z-1/2'

loop_
_atom_site_label
_atom_site_type_symbol
_atom_site_fract_x
_atom_site_fract_y
_atom_site_fract_z
_atom_site_U_iso_or_equiv
_atom_site_adp_type
_atom_site_occupancy
_atom_site_site_symmetry_order
_atom_site_calc_flag
_atom_site_refinement_flags_posn
_atom_site_refinement_flags_adp
_atom_site_refinement_flags_occupancy
_atom_site_disorder_assembly
_atom_site_disorder_group
N1 N 0.3535(3) 0.2500 0.2501(6) 0.0331(13) Uani 1 2 d S T P . .
C2 C 0.3069(3) 0.2500 0.3350(7) 0.0314(16) Uani 1 2 d S T P . .
H2 H 0.3112 0.2500 0.4238 0.038 Uiso 1 2 calc RS T P . .
N3 N 0.2533(3) 0.2500 0.2714(6) 0.0330(13) Uani 1 2 d S T P . .
C4 C 0.2654(3) 0.2500 0.1408(7) 0.0367(17) Uani 1 2 d S T P . .
H4 H 0.2360 0.2500 0.0750 0.044 Uiso 1 2 calc RS T P . .
C5 C 0.3288(3) 0.2500 0.1276(7) 0.0382(18) Uani 1 2 d S T P . .
H5 H 0.3511 0.2500 0.0509 0.046 Uiso 1 2 calc RS T P . .
C6 C 0.4191(3) 0.2500 0.2872(7) 0.0349(17) Uani 1 2 d S T P . .
C7 C 0.4479(2) 0.1594(4) 0.3074(5) 0.0362(12) Uani 1 1 d . . . . .
C8 C 0.5093(2) 0.1617(5) 0.3544(5) 0.0413(13) Uani 1 1 d . . . . .
H8 H 0.5303 0.1029 0.3692 0.050 Uiso 1 1 calc R . . . .
C9 C 0.5388(3) 0.2500 0.3790(8) 0.044(2) Uani 1 2 d S T P . .
H9 H 0.5791 0.2500 0.4125 0.053 Uiso 1 2 calc RS T P . .
C10 C 0.4156(3) 0.0617(5) 0.2839(6) 0.0442(14) Uani 1 1 d . . . . .
H10 H 0.3776 0.0755 0.2344 0.053 Uiso 1 1 calc R . . . .
C11 C 0.3953(4) 0.0173(6) 0.4101(8) 0.078(2) Uani 1 1 d . . . . .
H11A H 0.3723 0.0653 0.4585 0.117 Uiso 1 1 calc GR . . . .
H11B H 0.4315 -0.0027 0.4580 0.117 Uiso 1 1 calc GR . . . .
H11C H 0.3693 -0.0390 0.3941 0.117 Uiso 1 1 calc GR . . . .
C12 C 0.4546(3) -0.0089(6) 0.2057(10) 0.084(3) Uani 1 1 d . . . . .
H12A H 0.4913 -0.0267 0.2534 0.126 Uiso 1 1 calc GR . . . .
H12B H 0.4667 0.0221 0.1267 0.126 Uiso 1 1 calc GR . . . .
H12C H 0.4306 -0.0670 0.1874 0.126 Uiso 1 1 calc GR . . . .
C13 C 0.1924(3) 0.2500 0.3329(7) 0.0317(16) Uani 1 2 d S T P . .
C14 C 0.1653(2) 0.3410(4) 0.3622(5) 0.0356(12) Uani 1 1 d . . . . .
C15 C 0.1072(2) 0.3380(4) 0.4212(6) 0.0402(13) Uani 1 1 d . . . . .
H15 H 0.0873 0.3968 0.4421 0.048 Uiso 1 1 calc R . . . .
C16 C 0.0784(4) 0.2500 0.4495(9) 0.049(2) Uani 1 2 d S T P . .
H16 H 0.0392 0.2500 0.4880 0.059 Uiso 1 2 calc RS T P . .
C17 C 0.1967(3) 0.4388(5) 0.3333(6) 0.0430(14) Uani 1 1 d . . . . .
H17 H 0.2383 0.4239 0.2991 0.052 Uiso 1 1 calc R . . . .
C18 C 0.1618(4) 0.4941(6) 0.2306(8) 0.076(2) Uani 1 1 d . . . . .
H18A H 0.1205 0.5096 0.2607 0.114 Uiso 1 1 calc GR . . . .
H18B H 0.1589 0.4540 0.1548 0.114 Uiso 1 1 calc GR . . . .
H18C H 0.1837 0.5539 0.2107 0.114 Uiso 1 1 calc GR . . . .
C19 C 0.2058(4) 0.4994(6) 0.4528(7) 0.078(3) Uani 1 1 d . . . . .
H19A H 0.2236 0.4591 0.5190 0.117 Uiso 1 1 calc GR . . . .
H19B H 0.1662 0.5245 0.4811 0.117 Uiso 1 1 calc GR . . . .
H19C H 0.2334 0.5534 0.4345 0.117 Uiso 1 1 calc GR . . . .
Sb1 Sb 0.29062(3) 0.7395(7) 0.24241(7) 0.0463(12) Uani 0.5 1 d . . . A -1
F1 F 0.3031(4) 0.6222(6) 0.2302(8) 0.066(2) Uani 0.5 1 d . . . A -1
F2 F 0.3334(2) 0.7500 0.4134(5) 0.0581(14) Uani 1 2 d S T P . .
F3 F 0.2171(2) 0.7500 0.3463(5) 0.0504(13) Uani 1 2 d S T P . .
F4 F 0.2261(3) 0.7500 0.1020(5) 0.078(2) Uani 1 2 d S T P . .
N4 N 0.4384(5) 0.2958(13) 0.9052(13) 0.090(6) Uani 0.5 1 d . . . B -1
C21 C 0.4312(6) 0.2748(10) 0.7980(15) 0.060(5) Uani 0.5 1 d . . . B -1
C20 C 0.4216(5) 0.2500 0.6698(13) 0.072(3) Uani 1 2 d S T P . .
H20A H 0.4603 0.2500 0.6222 0.108 Uiso 1 2 d RS T P . .
H20B H 0.3977 0.3077 0.6435 0.108 Uiso 0.5 1 d R . . . .
H20C H 0.3977 0.1923 0.6435 0.108 Uiso 0.5 1 d R . . . .

loop_
_atom_site_aniso_label
_atom_site_aniso_U_11
_atom_site_aniso_U_22
_atom_site_aniso_U_33
_atom_site_aniso_U_23
_atom_site_aniso_U_13
_atom_site_aniso_U_12
N1 0.026(3) 0.040(3) 0.033(3) 0.000 0.000(2) 0.000
C2 0.026(3) 0.032(4) 0.036(4) 0.000 -0.002(3) 0.000
N3 0.024(3) 0.038(3) 0.038(3) 0.000 -0.001(3) 0.000
C4 0.027(4) 0.050(5) 0.034(4) 0.000 -0.002(3) 0.000
C5 0.030(4) 0.052(5) 0.033(4) 0.000 0.000(3) 0.000
C6 0.023(3) 0.049(5) 0.032(4) 0.000 0.001(3) 0.000
C7 0.029(2) 0.044(3) 0.035(3) 0.001(2) 0.003(2) 0.001(2)
C8 0.028(2) 0.050(4) 0.046(3) 0.003(3) 0.000(2) 0.008(2)
C9 0.024(4) 0.061(6) 0.047(5) 0.000 -0.002(3) 0.000
C10 0.037(3) 0.046(3) 0.050(3) 0.000(3) -0.003(3) 0.001(3)
C11 0.108(6) 0.058(5) 0.068(5) 0.008(4) -0.006(5) -0.033(5)
C12 0.060(4) 0.072(6) 0.121(7) -0.041(5) 0.011(5) -0.008(4)
C13 0.022(3) 0.041(4) 0.033(4) 0.000 -0.002(3) 0.000
C14 0.030(2) 0.037(3) 0.039(3) -0.003(2) -0.004(2) 0.002(2)
C15 0.033(3) 0.040(3) 0.048(3) -0.006(3) -0.001(2) 0.008(2)
C16 0.025(4) 0.073(7) 0.048(5) 0.000 0.005(4) 0.000
C17 0.035(3) 0.046(3) 0.048(3) 0.000(3) -0.004(2) 0.002(3)
C18 0.068(5) 0.073(5) 0.087(6) 0.033(5) -0.023(4) -0.020(4)
C19 0.127(7) 0.048(4) 0.059(4) -0.002(4) -0.009(5) -0.033(5)
Sb1 0.0391(3) 0.062(4) 0.0373(4) -0.0149(14) 0.0003(2) 0.0047(7)
F1 0.066(5) 0.066(5) 0.067(5) 0.006(4) -0.002(4) 0.015(4)
F2 0.041(3) 0.085(4) 0.048(3) 0.000 -0.006(2) 0.000
F3 0.040(3) 0.067(4) 0.044(3) 0.000 0.006(2) 0.000
F4 0.055(3) 0.141(7) 0.038(3) 0.000 -0.009(3) 0.000
N4 0.040(6) 0.17(2) 0.057(7) 0.018(8) 0.001(5) 0.010(7)
C21 0.039(6) 0.062(16) 0.080(9) 0.026(8) 0.015(6) 0.005(6)
C20 0.060(6) 0.070(8) 0.086(8) 0.000 -0.015(6) 0.000

loop_
_atom_type_symbol
_atom_type_description
_atom_type_scat_dispersion_real
_atom_type_scat_dispersion_imag
_atom_type_scat_source
C C 0.0181 0.0091 'International Tables Vol C Tables 4.2.6.8 and 6.1.1.4'
H H 0.0000 0.0000 'International Tables Vol C Tables 4.2.6.8 and 6.1.1.4'
F F 0.0727 0.0534 'International Tables Vol C Tables 4.2.6.8 and 6.1.1.4'
N N 0.0311 0.0180 'International Tables Vol C Tables 4.2.6.8 and 6.1.1.4'
Sb Sb -0.0562 5.8946 'International Tables Vol C Tables 4.2.6.8 and 6.1.1.4'

loop_
_exptl_crystal_face_index_h
_exptl_crystal_face_index_k
_exptl_crystal_face_index_l
_exptl_crystal_face_perp_dist
-12 4 0 0.2091
12 -4 0 0.3870
7 1 -6 0.3798
11 -2 -4 0.3460
-2 -3 6 0.3870
-6 -7 -3 0.2380
2 3 -6 0.3421
6 7 -3 0.2788
6 7 3 0.3673
-11 -4 -2 0.2219
10 5 -3 0.3170
5 -6 -4 0.2818
5 -8 -2 0.3260
-3 8 -1 0.2737
-13 -1 -2 0.2123
-13 -2 0 0.2602

loop_
_geom_angle_atom_site_label_1
_geom_angle_atom_site_label_2
_geom_angle_atom_site_label_3
_geom_angle
_geom_angle_site_symmetry_1
_geom_angle_site_symmetry_3
C2 N1 C5 109.0(6) . .
C2 N1 C6 123.1(6) . .
C5 N1 C6 127.9(6) . .
N1 C2 H2 125.7 . .
N3 C2 N1 108.5(7) . .
N3 C2 H2 125.7 . .
C2 N3 C4 109.2(6) . .
C2 N3 C13 123.8(6) . .
C4 N3 C13 127.0(6) . .
N3 C4 H4 126.7 . .
C5 C4 N3 106.6(7) . .
C5 C4 H4 126.7 . .
N1 C5 H5 126.6 . .
C4 C5 N1 106.7(7) . .
C4 C5 H5 126.6 . .
C7 C6 N1 117.8(3) . .
C7 C6 N1 117.8(3) 7_565 .
C7 C6 C7 124.3(7) . 7_565
C6 C7 C8 116.5(5) . .
C6 C7 C10 123.2(5) . .
C8 C7 C10 120.2(5) . .
C7 C8 H8 119.5 . .
C9 C8 C7 121.0(6) . .
C9 C8 H8 119.5 . .
C8 C9 C8 120.6(7) 7_565 .
C8 C9 H9 119.7 . .
C8 C9 H9 119.7 7_565 .
C7 C10 H10 107.2 . .
C11 C10 C7 109.9(5) . .
C11 C10 H10 107.2 . .
C12 C10 C7 113.0(5) . .
C12 C10 H10 107.2 . .
C12 C10 C11 112.0(7) . .
C10 C11 H11A 109.5 . .
C10 C11 H11B 109.5 . .
C10 C11 H11C 109.5 . .
H11A C11 H11B 109.5 . .
H11A C11 H11C 109.5 . .
H11B C11 H11C 109.5 . .
C10 C12 H12A 109.5 . .
C10 C12 H12B 109.5 . .
C10 C12 H12C 109.5 . .
H12A C12 H12B 109.5 . .
H12A C12 H12C 109.5 . .
H12B C12 H12C 109.5 . .
C14 C13 N3 117.9(3) . .
C14 C13 N3 117.9(3) 7_565 .
C14 C13 C14 124.2(7) . 7_565
C13 C14 C17 123.1(5) . .
C15 C14 C13 116.2(5) . .
C15 C14 C17 120.7(5) . .
C14 C15 H15 119.3 . .
C16 C15 C14 121.4(6) . .
C16 C15 H15 119.3 . .
C15 C16 C15 120.5(7) . 7_565
C15 C16 H16 119.8 . .
C15 C16 H16 119.8 7_565 .
C14 C17 H17 107.2 . .
C18 C17 C14 110.9(5) . .
C18 C17 H17 107.2 . .
C19 C17 C14 111.8(5) . .
C19 C17 H17 107.2 . .
C19 C17 C18 112.3(6) . .
C17 C18 H18A 109.5 . .
C17 C18 H18B 109.5 . .
C17 C18 H18C 109.5 . .
H18A C18 H18B 109.5 . .
H18A C18 H18C 109.5 . .
H18B C18 H18C 109.5 . .
C17 C19 H19A 109.5 . .
C17 C19 H19B 109.5 . .
C17 C19 H19C 109.5 . .
H19A C19 H19B 109.5 . .
H19A C19 H19C 109.5 . .
H19B C19 H19C 109.5 . .
F1 Sb1 F2 93.7(4) . .
F1 Sb1 F3 104.6(4) . .
F1 Sb1 F4 97.2(4) . .
F2 Sb1 F4 162.0(3) . .
F3 Sb1 F2 82.4(2) . .
F3 Sb1 F4 80.9(2) . .
N4 C21 C20 179.0(14) . .
C21 C20 H20A 111.4(10) . .
C21 C20 H20B 98.8(9) . .
C21 C20 H20C 122.8(12) . .
H20A C20 H20B 107.8(9) . .
H20A C20 H20C 107.8(9) . .
H20B C20 H20C 107.0(10) . .

loop_
_geom_bond_atom_site_label_1
_geom_bond_atom_site_label_2
_geom_bond_distance
_geom_bond_site_symmetry_2
N1 C2 1.333(9) .
N1 C5 1.382(10) .
N1 C6 1.455(9) .
C2 H2 0.9300 .
C2 N3 1.324(9) .
N3 C4 1.384(10) .
N3 C13 1.453(9) .
C4 H4 0.9300 .
C4 C5 1.365(10) .
C5 H5 0.9300 .
C6 C7 1.391(6) 7_565
C6 C7 1.391(6) .
C7 C8 1.403(7) .
C7 C10 1.514(8) .
C8 H8 0.9300 .
C8 C9 1.379(7) .
C9 C8 1.379(7) 7_565
C9 H9 0.9300 .
C10 H10 0.9800 .
C10 C11 1.510(9) .
C10 C12 1.510(9) .
C11 H11A 0.9600 .
C11 H11B 0.9600 .
C11 H11C 0.9600 .
C12 H12A 0.9600 .
C12 H12B 0.9600 .
C12 H12C 0.9600 .
C13 C14 1.398(6) .
C13 C14 1.398(6) 7_565
C14 C15 1.387(7) .
C14 C17 1.517(8) .
C15 H15 0.9300 .
C15 C16 1.376(7) .
C16 C15 1.376(7) 7_565
C16 H16 0.9300 .
C17 H17 0.9800 .
C17 C18 1.505(9) .
C17 C19 1.505(9) .
C18 H18A 0.9600 .
C18 H18B 0.9600 .
C18 H18C 0.9600 .
C19 H19A 0.9600 .
C19 H19B 0.9600 .
C19 H19C 0.9600 .
Sb1 F1 1.619(12) .
Sb1 F2 2.008(5) .
Sb1 F3 1.914(5) .
Sb1 F4 2.016(5) .
N4 C21 1.163(18) .
C21 C20 1.392(19) .
C20 H20A 0.965(12) .
C20 H20B 0.975(7) .
C20 H20C 0.975(7) .

loop_
_geom_torsion_atom_site_label_1
_geom_torsion_atom_site_label_2
_geom_torsion_atom_site_label_3
_geom_torsion_atom_site_label_4
_geom_torsion
_geom_torsion_site_symmetry_1
_geom_torsion_site_symmetry_4
N1 C2 N3 C4 0.000(1) . .
N1 C2 N3 C13 180.000(1) . .
N1 C6 C7 C8 -174.3(6) . .
N1 C6 C7 C10 4.3(9) . .
C2 N1 C5 C4 0.000(0) . .
C2 N1 C6 C7 88.2(6) . .
C2 N1 C6 C7 -88.2(6) . 7_565
C2 N3 C4 C5 0.000(0) . .
C2 N3 C13 C14 -89.1(6) . 7_565
C2 N3 C13 C14 89.1(6) . .
N3 C4 C5 N1 0.000(1) . .
N3 C13 C14 C15 -179.8(5) . .
N3 C13 C14 C17 -0.3(9) . .
C4 N3 C13 C14 -90.9(6) . .
C4 N3 C13 C14 90.9(6) . 7_565
C5 N1 C2 N3 0.000(1) . .
C5 N1 C6 C7 91.8(6) . 7_565
C5 N1 C6 C7 -91.8(6) . .
C6 N1 C2 N3 180.000(0) . .
C6 N1 C5 C4 180.000(0) . .
C6 C7 C8 C9 0.1(9) . .
C6 C7 C10 C11 -102.6(7) . .
C6 C7 C10 C12 131.5(7) . .
C7 C6 C7 C8 1.8(11) 7_565 .
C7 C6 C7 C10 -179.6(5) 7_565 .
C7 C8 C9 C8 -1.8(12) . 7_565
C8 C7 C10 C11 75.9(7) . .
C8 C7 C10 C12 -50.0(8) . .
C10 C7 C8 C9 -178.5(6) . .
C13 N3 C4 C5 180.000(0) . .
C13 C14 C15 C16 0.3(9) . .
C13 C14 C17 C18 112.2(7) . .
C13 C14 C17 C19 -121.6(7) . .
C14 C13 C14 C15 -1.7(11) 7_565 .
C14 C13 C14 C17 177.9(5) 7_565 .
C14 C15 C16 C15 0.9(13) . 7_565
C15 C14 C17 C18 -68.3(8) . .
C15 C14 C17 C19 57.9(8) . .
C17 C14 C15 C16 -179.2(6) . .

loop_
_exptl_oxdiff_crystal_face_indexfrac_h
_exptl_oxdiff_crystal_face_indexfrac_k
_exptl_oxdiff_crystal_face_indexfrac_l
_exptl_oxdiff_crystal_face_x
_exptl_oxdiff_crystal_face_y
_exptl_oxdiff_crystal_face_z
-12.0432 4.0090 0.0020 -0.2725 -0.9402 0.0243
12.0432 -4.0090 -0.0020 0.2725 0.9402 -0.0243
7.0094 1.0283 -6.0435 0.0781 0.4116 0.9449
11.0291 -1.9884 -4.0300 0.1544 0.8127 0.5944
-1.9914 -3.0335 6.0427 0.0105 0.0054 -0.9686
-6.0287 -7.0269 -3.0194 -0.9737 0.2687 0.0569
1.9914 3.0335 -6.0427 -0.0105 -0.0054 0.9686
6.0132 7.0454 -3.0227 0.6438 -0.1533 0.7663
6.0287 7.0269 3.0194 0.9737 -0.2687 -0.0569
-11.0443 -4.0202 -2.0117 -0.9327 -0.2432 -0.0158
10.0276 5.0394 -3.0233 0.6848 0.2105 0.7310
5.0080 -6.0110 -4.0286 -0.4302 0.7966 0.3620
5.0133 -8.0262 -2.0144 -0.4697 0.9096 0.0061
-3.0139 8.0370 -1.0070 0.3999 -0.7456 0.4286
-13.0516 -1.0082 -2.0115 -0.8037 -0.5765 0.0833
-13.0464 -2.0189 0.0026 -0.7685 -0.5393 -0.2318
